data_4027356
loop_
_publ_author_name
'Tatsuki Takahashi'
'Takashi Konno'
'Kenichi Ogata'
'Shin-ichi Fukuzawa'

_publ_section_title
;
 Stereochemistry of Substitution of the \a-Dimethylamino Group by
 Dialkylzinc in Chiral Benzylferrocene
;
_journal_name_full 'Journal of Organic Chemistry'
_journal_page_first 6638
_journal_page_last 6642
_journal_paper_doi 10.1021/jo3012013
_journal_volume 77
_journal_year 2012
_chemical_absolute_configuration 'CHOOSE rm ad rmad syn or unk'
_chemical_formula_moiety 'C19 H19 Br2 Fe N'
_chemical_formula_sum 'C19 H19 Br2 Fe N'
_chemical_formula_weight 477.02
_space_group_IT_number 4
_symmetry_cell_setting monoclinic
_symmetry_Int_Tables_number 4
_symmetry_space_group_name_Hall 'P 2yb'
_symmetry_space_group_name_H-M 'P 1 21 1'
_atom_sites_solution_hydrogens geom
_atom_sites_solution_primary direct
_atom_sites_solution_secondary difmap
_cell_angle_alpha 90.0000
_cell_angle_beta 94.972(3)
_cell_angle_gamma 90.0000
_cell_formula_units_Z 2
_cell_length_a 7.4379(9)
_cell_length_b 12.2540(15)
_cell_length_c 9.8924(13)
_cell_measurement_reflns_used 3632
_cell_measurement_temperature 183
_cell_measurement_theta_max 27.52
_cell_measurement_theta_min 3.21
_cell_volume 898.24(19)
_computing_cell_refinement 'RAPID AUTO'
_computing_data_collection 'RAPID AUTO (Rigaku, ????)'
_computing_data_reduction 'RAPID AUTO'
_computing_molecular_graphics 'CrystalStructure 4.0'
_computing_publication_material 'CrystalStructure 4.0 (Rigaku, 2010)'
_computing_structure_refinement 'CRYSTALS (Carruthers, et al., 1999)'
_computing_structure_solution SIR97
_diffrn_ambient_temperature 183
_diffrn_detector_area_resol_mean 10.000
_diffrn_measured_fraction_theta_full 0.975
_diffrn_measured_fraction_theta_max 0.975
_diffrn_measurement_device_type 'Rigaku R-AXIS RAPID'
_diffrn_measurement_method \w
_diffrn_radiation_type 'Mo K\a'
_diffrn_radiation_wavelength 0.71075
_diffrn_reflns_av_R_equivalents 0.0465
_diffrn_reflns_limit_h_max 9
_diffrn_reflns_limit_h_min -9
_diffrn_reflns_limit_k_max 15
_diffrn_reflns_limit_k_min -15
_diffrn_reflns_limit_l_max 12
_diffrn_reflns_limit_l_min -12
_diffrn_reflns_number 8104
_diffrn_reflns_theta_full 27.48
_diffrn_reflns_theta_max 27.48
_diffrn_standards_number 0
_exptl_absorpt_coefficient_mu 5.298
_exptl_absorpt_correction_T_max 0.767
_exptl_absorpt_correction_T_min 0.360
_exptl_absorpt_correction_type numerical
_exptl_absorpt_process_details 'NUMABS (Rigaku, 1999)'
_exptl_crystal_colour orange
_exptl_crystal_density_diffrn 1.764
_exptl_crystal_description plate
_exptl_crystal_F_000 472.00
_exptl_crystal_size_max 0.400
_exptl_crystal_size_mid 0.100
_exptl_crystal_size_min 0.050
_refine_diff_density_max 3.220
_refine_diff_density_min -1.670
_refine_ls_abs_structure_details 'Flack, H. D. (1983), Acta Cryst. A39, 876-881.  1780 Friedel Pairs'
_refine_ls_abs_structure_Flack -0.008(15)
_refine_ls_extinction_method none
_refine_ls_goodness_of_fit_ref 1.000
_refine_ls_hydrogen_treatment constr
_refine_ls_number_parameters 208
_refine_ls_number_reflns 3892
_refine_ls_R_factor_gt 0.0565
_refine_ls_shift/su_max 0.007
_refine_ls_structure_factor_coef Fsqd
_refine_ls_weighting_details 'w = 1/[2.8800\s(Fo^2^)]/(4Fo^2^)'
_refine_ls_weighting_scheme calc
_refine_ls_wR_factor_ref 0.1011
_reflns_number_gt 3321
_reflns_number_total 3892
_reflns_threshold_expression F^2^>2.0\s(F^2^)
_cod_data_source_file jo3012013_si_001.cif
_cod_data_source_block C19H19Br2NFe
_cod_original_cell_volume 898.25(19)
_cod_database_code 4027356

loop_
_symmetry_equiv_pos_site_id
_symmetry_equiv_pos_as_xyz
1 +X,+Y,+Z
2 -X,1/2+Y,-Z

loop_
_atom_site_label
_atom_site_type_symbol
_atom_site_fract_x
_atom_site_fract_y
_atom_site_fract_z
_atom_site_U_iso_or_equiv
_atom_site_adp_type
_atom_site_occupancy
_atom_site_symmetry_multiplicity
_atom_site_calc_flag
_atom_site_refinement_flags
Br(1) Br 1.05503(8) 0.32032(10) 0.82514(8) 0.0388(2) Uani 1.0 2 d .
Br(2) Br 0.88922(9) 0.11806(10) 1.14049(9) 0.0441(2) Uani 1.0 2 d .
Fe(1) Fe 0.61968(11) 0.31902(10) 0.65562(9) 0.0292(3) Uani 1.0 2 d .
N(1) N 0.4694(6) 0.3071(4) 1.0130(6) 0.0262(14) Uani 1.0 2 d .
C(1) C 0.8240(9) 0.3848(5) 0.7758(8) 0.032(2) Uani 1.0 2 d .
C(2) C 0.7872(10) 0.4503(5) 0.6596(8) 0.039(3) Uani 1.0 2 d .
C(3) C 0.6089(10) 0.4861(6) 0.6610(8) 0.037(3) Uani 1.0 2 d .
C(4) C 0.5373(9) 0.4392(5) 0.7745(8) 0.0296(19) Uani 1.0 2 d .
C(5) C 0.6723(9) 0.3757(5) 0.8510(8) 0.0293(19) Uani 1.0 2 d .
C(6) C 0.6582(7) 0.3094(5) 0.9748(7) 0.0228(16) Uani 1.0 2 d .
C(7) C 0.4085(9) 0.4036(5) 1.0839(8) 0.032(2) Uani 1.0 2 d .
C(8) C 0.4287(8) 0.2096(5) 1.0857(8) 0.033(2) Uani 1.0 2 d .
C(9) C 0.7944(8) 0.3437(5) 1.0930(7) 0.0275(18) Uani 1.0 2 d .
C(10) C 0.8943(9) 0.2702(5) 1.1755(8) 0.0304(19) Uani 1.0 2 d .
C(11) C 1.0124(9) 0.3061(6) 1.2835(8) 0.039(2) Uani 1.0 2 d .
C(12) C 1.0323(8) 0.4143(6) 1.3119(8) 0.040(3) Uani 1.0 2 d .
C(13) C 0.9387(9) 0.4905(6) 1.2306(9) 0.035(3) Uani 1.0 2 d .
C(14) C 0.8225(10) 0.4563(6) 1.1205(8) 0.034(2) Uani 1.0 2 d .
C(15) C 0.6273(12) 0.1527(5) 0.6463(10) 0.059(3) Uani 1.0 2 d .
C(16) C 0.6938(16) 0.1999(10) 0.5292(14) 0.096(4) Uiso 1.0 2 d .
C(17) C 0.5598(17) 0.2563(10) 0.4692(16) 0.114(5) Uiso 1.0 2 d .
C(18) C 0.4130(15) 0.2502(8) 0.5422(12) 0.081(3) Uiso 1.0 2 d .
C(19) C 0.4587(12) 0.1837(8) 0.6562(11) 0.067(3) Uiso 1.0 2 d .
H(1) H 0.8673 0.4683 0.5960 0.0470 Uiso 1.0 2 calc R
H(2) H 0.5475 0.5304 0.5960 0.0442 Uiso 1.0 2 calc R
H(3) H 0.4202 0.4495 0.7982 0.0348 Uiso 1.0 2 calc R
H(4) H 0.6888 0.2342 0.9519 0.0268 Uiso 1.0 2 calc R
H(5) H 0.4419 0.4676 1.0362 0.0383 Uiso 1.0 2 calc R
H(6) H 0.4659 0.4049 1.1746 0.0383 Uiso 1.0 2 calc R
H(7) H 0.2799 0.4020 1.0871 0.0384 Uiso 1.0 2 calc R
H(8) H 0.3016 0.2076 1.0963 0.0394 Uiso 1.0 2 calc R
H(9) H 0.4948 0.2103 1.1734 0.0396 Uiso 1.0 2 calc R
H(10) H 0.4618 0.1463 1.0364 0.0396 Uiso 1.0 2 calc R
H(11) H 1.0764 0.2544 1.3371 0.0460 Uiso 1.0 2 calc R
H(12) H 1.1094 0.4374 1.3854 0.0478 Uiso 1.0 2 calc R
H(13) H 0.9530 0.5647 1.2482 0.0419 Uiso 1.0 2 calc R
H(14) H 0.7590 0.5078 1.0662 0.0408 Uiso 1.0 2 calc R
H(15) H 0.6923 0.1074 0.7081 0.0681 Uiso 1.0 2 calc R
H(16) H 0.8081 0.1912 0.4993 0.1154 Uiso 1.0 2 calc R
H(17) H 0.5592 0.2971 0.3898 0.1371 Uiso 1.0 2 calc R
H(18) H 0.3003 0.2827 0.5248 0.0973 Uiso 1.0 2 calc R
H(19) H 0.3855 0.1645 0.7240 0.0806 Uiso 1.0 2 calc R

loop_
_atom_site_aniso_label
_atom_site_aniso_U_11
_atom_site_aniso_U_22
_atom_site_aniso_U_33
_atom_site_aniso_U_12
_atom_site_aniso_U_13
_atom_site_aniso_U_23
Br(1) 0.0265(4) 0.0407(4) 0.0499(5) 0.0024(4) 0.0067(3) -0.0019(4)
Br(2) 0.0391(4) 0.0255(3) 0.0653(6) 0.0021(4) -0.0099(4) 0.0092(4)
Fe(1) 0.0356(5) 0.0258(5) 0.0257(6) -0.0022(5) 0.0005(4) -0.0032(5)
N(1) 0.025(3) 0.025(3) 0.029(4) 0.003(3) 0.004(3) 0.001(3)
C(1) 0.039(4) 0.027(4) 0.031(5) -0.004(3) 0.005(4) 0.003(3)
C(2) 0.052(5) 0.034(4) 0.032(5) -0.019(4) 0.010(4) -0.005(4)
C(3) 0.049(5) 0.027(4) 0.034(6) 0.014(4) -0.007(4) 0.002(4)
C(4) 0.036(4) 0.025(4) 0.026(5) -0.005(3) -0.005(4) -0.003(3)
C(5) 0.031(4) 0.021(3) 0.035(5) 0.004(3) -0.001(4) -0.002(3)
C(6) 0.028(3) 0.016(3) 0.023(4) -0.000(3) -0.006(3) 0.005(3)
C(7) 0.028(4) 0.032(4) 0.037(6) -0.001(3) 0.009(4) -0.003(4)
C(8) 0.030(4) 0.029(4) 0.039(6) -0.008(3) 0.005(4) 0.007(4)
C(9) 0.030(3) 0.024(4) 0.028(5) 0.006(3) -0.002(3) -0.008(3)
C(10) 0.028(4) 0.030(4) 0.033(5) 0.002(3) -0.001(4) 0.010(4)
C(11) 0.036(4) 0.041(4) 0.038(5) 0.001(4) -0.011(4) 0.008(4)
C(12) 0.026(4) 0.054(5) 0.039(6) -0.017(4) -0.006(4) -0.001(4)
C(13) 0.038(5) 0.033(4) 0.034(5) 0.001(4) -0.002(4) -0.002(4)
C(14) 0.031(4) 0.030(4) 0.042(6) 0.009(3) 0.006(4) -0.001(4)
C(15) 0.080(6) 0.017(4) 0.073(8) 0.014(4) -0.033(6) -0.016(4)

loop_
_atom_type_symbol
_atom_type_description
_atom_type_scat_dispersion_real
_atom_type_scat_dispersion_imag
_atom_type_scat_source
C C 0.0033 0.0016
;
International Tables for Crystallography
(1992, Vol. C, Tables 4.2.6.8 and 6.1.1.4)
;
H H 0.0000 0.0000
;
International Tables for Crystallography
(1992, Vol. C, Table 6.1.1.4)
;
N N 0.0061 0.0033
;
International Tables for Crystallography
(1992, Vol. C, Tables 4.2.6.8 and 6.1.1.4)
;
Fe Fe 0.3463 0.8444
;
International Tables for Crystallography
(1992, Vol. C, Tables 4.2.6.8 and 6.1.1.4)
;
Br Br -0.2901 2.4595
;
International Tables for Crystallography
(1992, Vol. C, Tables 4.2.6.8 and 6.1.1.4)
;

loop_
_geom_angle_atom_site_label_1
_geom_angle_atom_site_label_2
_geom_angle_atom_site_label_3
_geom_angle
_geom_angle_publ_flag
C(1) Fe(1) C(2) 40.8(3) yes
C(1) Fe(1) C(3) 67.3(3) yes
C(1) Fe(1) C(4) 67.3(3) yes
C(1) Fe(1) C(5) 40.4(3) yes
C(1) Fe(1) C(15) 113.8(3) yes
C(1) Fe(1) C(16) 114.8(4) yes
C(1) Fe(1) C(17) 142.1(5) yes
C(1) Fe(1) C(18) 177.7(4) yes
C(1) Fe(1) C(19) 137.2(4) yes
C(2) Fe(1) C(3) 40.0(3) yes
C(2) Fe(1) C(4) 68.1(3) yes
C(2) Fe(1) C(5) 69.4(3) yes
C(2) Fe(1) C(15) 140.5(4) yes
C(2) Fe(1) C(16) 112.5(4) yes
C(2) Fe(1) C(17) 114.0(5) yes
C(2) Fe(1) C(18) 141.3(4) yes
C(2) Fe(1) C(19) 177.8(4) yes
C(3) Fe(1) C(4) 40.5(3) yes
C(3) Fe(1) C(5) 69.1(3) yes
C(3) Fe(1) C(15) 178.8(4) yes
C(3) Fe(1) C(16) 138.4(5) yes
C(3) Fe(1) C(17) 113.5(5) yes
C(3) Fe(1) C(18) 113.8(4) yes
C(3) Fe(1) C(19) 141.8(4) yes
C(4) Fe(1) C(5) 41.2(3) yes
C(4) Fe(1) C(15) 140.2(4) yes
C(4) Fe(1) C(16) 177.4(4) yes
C(4) Fe(1) C(17) 139.5(4) yes
C(4) Fe(1) C(18) 112.1(4) yes
C(4) Fe(1) C(19) 112.6(4) yes
C(5) Fe(1) C(15) 112.0(4) yes
C(5) Fe(1) C(16) 141.4(4) yes
C(5) Fe(1) C(17) 176.6(5) yes
C(5) Fe(1) C(18) 137.7(4) yes
C(5) Fe(1) C(19) 109.5(4) yes
C(15) Fe(1) C(16) 40.9(5) yes
C(15) Fe(1) C(17) 65.3(5) yes
C(15) Fe(1) C(18) 65.1(4) yes
C(15) Fe(1) C(19) 37.7(4) yes
C(16) Fe(1) C(17) 37.9(5) yes
C(16) Fe(1) C(18) 65.8(5) yes
C(16) Fe(1) C(19) 67.0(5) yes
C(17) Fe(1) C(18) 39.6(5) yes
C(17) Fe(1) C(19) 67.0(5) yes
C(18) Fe(1) C(19) 40.7(4) yes
C(6) N(1) C(7) 116.4(5) yes
C(6) N(1) C(8) 112.7(5) yes
C(7) N(1) C(8) 110.1(6) yes
Br(1) C(1) Fe(1) 126.8(4) yes
Br(1) C(1) C(2) 123.3(6) yes
Br(1) C(1) C(5) 125.1(6) yes
Fe(1) C(1) C(2) 70.3(4) yes
Fe(1) C(1) C(5) 71.5(4) yes
C(2) C(1) C(5) 111.6(6) yes
Fe(1) C(2) C(1) 68.9(4) yes
Fe(1) C(2) C(3) 70.6(4) yes
C(1) C(2) C(3) 106.7(7) yes
Fe(1) C(3) C(2) 69.4(4) yes
Fe(1) C(3) C(4) 68.3(4) yes
C(2) C(3) C(4) 107.7(7) yes
Fe(1) C(4) C(3) 71.2(4) yes
Fe(1) C(4) C(5) 71.1(4) yes
C(3) C(4) C(5) 110.3(6) yes
Fe(1) C(5) C(1) 68.1(4) yes
Fe(1) C(5) C(4) 67.7(4) yes
Fe(1) C(5) C(6) 124.7(4) yes
C(1) C(5) C(4) 103.5(6) yes
C(1) C(5) C(6) 126.7(6) yes
C(4) C(5) C(6) 129.7(6) yes
N(1) C(6) C(5) 110.9(5) yes
N(1) C(6) C(9) 112.8(5) yes
C(5) C(6) C(9) 112.9(5) yes
C(6) C(9) C(10) 123.6(5) yes
C(6) C(9) C(14) 119.2(6) yes
C(10) C(9) C(14) 117.2(6) yes
Br(2) C(10) C(9) 122.0(5) yes
Br(2) C(10) C(11) 116.8(5) yes
C(9) C(10) C(11) 121.1(6) yes
C(10) C(11) C(12) 121.0(7) yes
C(11) C(12) C(13) 119.9(7) yes
C(12) C(13) C(14) 119.9(7) yes
C(9) C(14) C(13) 120.8(6) yes
Fe(1) C(15) C(16) 69.1(6) yes
Fe(1) C(15) C(19) 71.3(5) yes
C(16) C(15) C(19) 110.0(9) yes
Fe(1) C(16) C(15) 70.0(7) yes
Fe(1) C(16) C(17) 70.3(9) yes
C(15) C(16) C(17) 106.2(11) yes
Fe(1) C(17) C(16) 71.8(9) yes
Fe(1) C(17) C(18) 70.1(8) yes
C(16) C(17) C(18) 110.1(13) yes
Fe(1) C(18) C(17) 70.3(8) yes
Fe(1) C(18) C(19) 71.1(6) yes
C(17) C(18) C(19) 107.9(10) yes
Fe(1) C(19) C(15) 70.9(5) yes
Fe(1) C(19) C(18) 68.2(6) yes
C(15) C(19) C(18) 105.7(9) yes
Fe(1) C(2) H(1) 126.976 no
C(1) C(2) H(1) 126.612 no
C(3) C(2) H(1) 126.622 no
Fe(1) C(3) H(2) 125.665 no
C(2) C(3) H(2) 125.869 no
C(4) C(3) H(2) 126.349 no
Fe(1) C(4) H(3) 125.825 no
C(3) C(4) H(3) 124.976 no
C(5) C(4) H(3) 124.658 no
N(1) C(6) H(4) 106.560 no
C(5) C(6) H(4) 106.874 no
C(9) C(6) H(4) 106.352 no
N(1) C(7) H(5) 108.672 no
N(1) C(7) H(6) 109.275 no
N(1) C(7) H(7) 110.470 no
H(5) C(7) H(6) 109.484 no
H(5) C(7) H(7) 109.485 no
H(6) C(7) H(7) 109.436 no
N(1) C(8) H(8) 109.126 no
N(1) C(8) H(9) 109.284 no
N(1) C(8) H(10) 110.016 no
H(8) C(8) H(9) 109.479 no
H(8) C(8) H(10) 109.478 no
H(9) C(8) H(10) 109.442 no
C(10) C(11) H(11) 118.711 no
C(12) C(11) H(11) 120.259 no
C(11) C(12) H(12) 120.441 no
C(13) C(12) H(12) 119.663 no
C(12) C(13) H(13) 120.571 no
C(14) C(13) H(13) 119.534 no
C(9) C(14) H(14) 119.397 no
C(13) C(14) H(14) 119.712 no
Fe(1) C(15) H(15) 125.549 no
C(16) C(15) H(15) 125.524 no
C(19) C(15) H(15) 124.422 no
Fe(1) C(16) H(16) 125.698 no
C(15) C(16) H(16) 127.148 no
C(17) C(16) H(16) 126.646 no
Fe(1) C(17) H(17) 123.603 no
C(16) C(17) H(17) 127.771 no
C(18) C(17) H(17) 122.090 no
Fe(1) C(18) H(18) 123.881 no
C(17) C(18) H(18) 129.029 no
C(19) C(18) H(18) 123.095 no
Fe(1) C(19) H(19) 125.873 no
C(15) C(19) H(19) 126.837 no
C(18) C(19) H(19) 127.417 no

loop_
_geom_bond_atom_site_label_1
_geom_bond_atom_site_label_2
_geom_bond_distance
_geom_bond_publ_flag
Br(1) C(1) 1.916(7) yes
Br(2) C(10) 1.896(7) yes
Fe(1) C(1) 2.015(7) yes
Fe(1) C(2) 2.034(7) yes
Fe(1) C(3) 2.050(7) yes
Fe(1) C(4) 2.013(7) yes
Fe(1) C(5) 2.059(8) yes
Fe(1) C(15) 2.041(7) yes
Fe(1) C(16) 2.029(13) yes
Fe(1) C(17) 2.012(15) yes
Fe(1) C(18) 2.008(11) yes
Fe(1) C(19) 2.046(9) yes
N(1) C(6) 1.486(8) yes
N(1) C(7) 1.466(9) yes
N(1) C(8) 1.441(9) yes
C(1) C(2) 1.410(11) yes
C(1) C(5) 1.409(10) yes
C(2) C(3) 1.398(11) yes
C(3) C(4) 1.407(11) yes
C(4) C(5) 1.433(9) yes
C(5) C(6) 1.481(10) yes
C(6) C(9) 1.538(9) yes
C(9) C(10) 1.386(9) yes
C(9) C(14) 1.419(9) yes
C(10) C(11) 1.394(10) yes
C(11) C(12) 1.361(11) yes
C(12) C(13) 1.381(10) yes
C(13) C(14) 1.395(11) yes
C(15) C(16) 1.422(17) yes
C(15) C(19) 1.322(13) yes
C(16) C(17) 1.311(18) yes
C(17) C(18) 1.362(18) yes
C(18) C(19) 1.410(15) yes
C(2) H(1) 0.930 no
C(3) H(2) 0.930 no
C(4) H(3) 0.930 no
C(6) H(4) 0.980 no
C(7) H(5) 0.960 no
C(7) H(6) 0.960 no
C(7) H(7) 0.960 no
C(8) H(8) 0.960 no
C(8) H(9) 0.960 no
C(8) H(10) 0.960 no
C(11) H(11) 0.930 no
C(12) H(12) 0.930 no
C(13) H(13) 0.930 no
C(14) H(14) 0.930 no
C(15) H(15) 0.930 no
C(16) H(16) 0.930 no
C(17) H(17) 0.930 no
C(18) H(18) 0.930 no
C(19) H(19) 0.930 no

loop_
_geom_contact_atom_site_label_1
_geom_contact_atom_site_label_2
_geom_contact_distance
_geom_contact_publ_flag
_geom_contact_site_symmetry_2
Br(1) C(6) 3.418(6) no .
Br(1) C(9) 3.428(7) no .
Br(2) C(6) 3.263(6) no .
N(1) C(4) 2.941(9) no .
N(1) C(10) 3.449(8) no .
N(1) C(14) 3.300(8) no .
C(1) C(9) 3.204(11) no .
C(1) C(14) 3.521(11) no .
C(4) C(7) 3.314(11) no .
C(5) C(7) 3.171(11) no .
C(5) C(14) 2.968(11) no .
C(7) C(9) 2.957(9) no .
C(7) C(14) 3.136(9) no .
C(8) C(9) 3.174(9) no .
C(8) C(10) 3.578(9) no .
C(9) C(12) 2.811(10) no .
C(10) C(13) 2.768(9) no .
C(11) C(14) 2.755(10) no .
Br(1) N(1) 3.462(5) no 1_655
N(1) Br(1) 3.462(5) no 1_455
C(4) C(8) 3.591(9) no 2_657
C(8) C(4) 3.591(9) no 2_647
Br(1) H(1) 3.1348 no .
Br(1) H(4) 3.2708 no .
Br(2) H(4) 2.6916 no .
Br(2) H(9) 3.1868 no .
Br(2) H(10) 3.2739 no .
Br(2) H(11) 2.8363 no .
Fe(1) H(4) 3.1106 no .
N(1) H(3) 2.7489 no .
N(1) H(14) 3.2820 no .
N(1) H(19) 3.3628 no .
C(1) H(2) 3.1532 no .
C(1) H(3) 3.1321 no .
C(1) H(4) 2.7844 no .
C(1) H(14) 3.3167 no .
C(1) H(15) 3.5843 no .
C(2) H(3) 3.1588 no .
C(2) H(16) 3.5594 no .
C(2) H(17) 3.5698 no .
C(3) H(17) 3.5392 no .
C(3) H(18) 3.5719 no .
C(4) H(1) 3.1658 no .
C(4) H(4) 3.2119 no .
C(4) H(5) 2.7646 no .
C(4) H(14) 3.3058 no .
C(4) H(18) 3.4830 no .
C(4) H(19) 3.5720 no .
C(5) H(1) 3.2241 no .
C(5) H(2) 3.2271 no .
C(5) H(5) 2.8465 no .
C(5) H(14) 2.7077 no .
C(5) H(15) 3.5872 no .
C(5) H(19) 3.5159 no .
C(6) H(3) 2.9319 no .
C(6) H(5) 2.6242 no .
C(6) H(6) 2.7953 no .
C(6) H(7) 3.3139 no .
C(6) H(8) 3.2539 no .
C(6) H(9) 2.6879 no .
C(6) H(10) 2.5792 no .
C(6) H(14) 2.6789 no .
C(6) H(19) 3.5426 no .
C(7) H(3) 2.8904 no .
C(7) H(4) 3.2910 no .
C(7) H(8) 2.5364 no .
C(7) H(9) 2.5896 no .
C(7) H(10) 3.2173 no .
C(7) H(14) 2.9222 no .
C(8) H(4) 2.4557 no .
C(8) H(5) 3.2027 no .
C(8) H(6) 2.5562 no .
C(8) H(7) 2.6053 no .
C(9) H(5) 3.0401 no .
C(9) H(6) 2.7438 no .
C(9) H(9) 2.9287 no .
C(9) H(10) 3.4707 no .
C(9) H(11) 3.2478 no .
C(9) H(13) 3.2816 no .
C(10) H(4) 2.6144 no .
C(10) H(6) 3.5880 no .
C(10) H(9) 3.0593 no .
C(10) H(12) 3.2388 no .
C(10) H(14) 3.2353 no .
C(11) H(13) 3.2150 no .
C(12) H(14) 3.2398 no .
C(13) H(11) 3.2161 no .
C(14) H(4) 3.2999 no .
C(14) H(5) 2.8841 no .
C(14) H(6) 2.8227 no .
C(14) H(12) 3.2414 no .
C(15) H(4) 3.1795 no .
C(15) H(17) 3.0982 no .
C(15) H(18) 3.0641 no .
C(16) H(1) 3.5735 no .
C(16) H(18) 3.0940 no .
C(16) H(19) 3.1510 no .
C(17) H(2) 3.5892 no .
C(17) H(15) 3.0796 no .
C(17) H(19) 3.1413 no .
C(18) H(3) 3.5148 no .
C(18) H(15) 3.0796 no .
C(18) H(16) 3.0912 no .
C(19) H(3) 3.5687 no .
C(19) H(4) 3.3174 no .
C(19) H(16) 3.1416 no .
C(19) H(17) 3.1264 no .
H(1) H(2) 2.4978 no .
H(1) H(16) 3.5453 no .
H(2) H(3) 2.4913 no .
H(2) H(17) 3.5180 no .
H(2) H(18) 3.5867 no .
H(3) H(4) 3.5687 no .
H(3) H(5) 2.3561 no .
H(3) H(7) 3.1800 no .
H(3) H(14) 3.5683 no .
H(3) H(18) 3.4448 no .
H(3) H(19) 3.5732 no .
H(4) H(5) 3.5376 no .
H(4) H(6) 3.5512 no .
H(4) H(8) 3.3398 no .
H(4) H(9) 2.7418 no .
H(4) H(10) 2.2257 no .
H(4) H(14) 3.5624 no .
H(4) H(15) 2.8715 no .
H(4) H(19) 3.1659 no .
H(5) H(8) 3.4217 no .
H(5) H(9) 3.4423 no .
H(5) H(14) 2.4027 no .
H(6) H(8) 2.7881 no .
H(6) H(9) 2.3937 no .
H(6) H(10) 3.4503 no .
H(6) H(14) 2.8112 no .
H(7) H(8) 2.3896 no .
H(7) H(9) 2.9269 no .
H(7) H(10) 3.4672 no .
H(10) H(19) 3.1013 no .
H(11) H(12) 2.3006 no .
H(12) H(13) 2.3147 no .
H(13) H(14) 2.3145 no .
H(15) H(16) 2.5239 no .
H(15) H(19) 2.4052 no .
H(16) H(17) 2.4363 no .
H(17) H(18) 2.4428 no .
H(18) H(19) 2.4829 no .
Br(1) H(3) 3.1749 no 1_655
Br(1) H(7) 3.1247 no 1_655
Br(1) H(8) 3.4085 no 1_655
Br(1) H(13) 3.2143 no 2_747
Br(1) H(19) 3.3339 no 1_655
Br(2) H(1) 3.5530 no 2_747
Br(2) H(3) 3.1900 no 2_647
Br(2) H(5) 3.4310 no 2_647
Br(2) H(8) 3.3220 no 1_655
C(3) H(9) 3.3237 no 2_657
C(4) H(9) 3.3738 no 2_657
C(4) H(10) 3.1523 no 2_657
C(7) H(10) 3.3750 no 2_657
C(7) H(15) 3.3618 no 2_657
C(7) H(17) 3.3957 no 1_556
C(8) H(3) 3.5382 no 2_647
C(8) H(5) 3.3722 no 2_647
C(8) H(14) 3.1555 no 2_647
C(8) H(17) 3.2614 no 1_556
C(9) H(17) 3.5916 no 1_556
C(10) H(7) 3.4685 no 1_655
C(10) H(8) 3.2850 no 1_655
C(10) H(16) 3.4597 no 1_556
C(10) H(17) 3.4257 no 1_556
C(11) H(7) 3.1280 no 1_655
C(11) H(8) 3.1941 no 1_655
C(11) H(16) 3.0680 no 1_556
C(11) H(18) 3.0794 no 1_656
C(12) H(1) 3.2305 no 1_556
C(12) H(7) 3.0121 no 1_655
C(12) H(15) 3.1474 no 2_757
C(12) H(18) 3.2066 no 1_656
C(13) H(7) 3.2028 no 1_655
C(13) H(15) 3.1087 no 2_757
C(13) H(19) 3.2782 no 2_657
C(14) H(7) 3.5102 no 1_655
C(14) H(10) 3.4248 no 2_657
C(14) H(19) 3.4177 no 2_657
C(15) H(2) 3.0237 no 2_646
C(15) H(12) 3.3173 no 2_747
C(15) H(13) 3.3811 no 2_747
C(16) H(2) 2.9471 no 2_646
C(17) H(2) 2.9375 no 2_646
C(17) H(6) 3.4552 no 1_554
C(17) H(9) 2.9776 no 1_554
C(18) H(2) 3.0469 no 2_646
C(18) H(11) 3.0831 no 1_454
C(18) H(12) 3.4865 no 1_454
C(19) H(2) 3.1200 no 2_646
C(19) H(13) 3.5917 no 2_647
H(1) Br(2) 3.5530 no 2_757
H(1) C(12) 3.2305 no 1_554
H(1) H(11) 3.5859 no 2_757
H(1) H(12) 2.8937 no 1_554
H(2) C(15) 3.0237 no 2_656
H(2) C(16) 2.9471 no 2_656
H(2) C(17) 2.9375 no 2_656
H(2) C(18) 3.0469 no 2_656
H(2) C(19) 3.1200 no 2_656
H(2) H(9) 3.2069 no 2_657
H(2) H(15) 3.4918 no 2_656
H(2) H(16) 3.3664 no 2_656
H(2) H(17) 3.3684 no 2_656
H(2) H(18) 3.5361 no 2_656
H(3) Br(1) 3.1749 no 1_455
H(3) Br(2) 3.1900 no 2_657
H(3) C(8) 3.5382 no 2_657
H(3) H(9) 3.2657 no 2_657
H(3) H(10) 3.0025 no 2_657
H(4) H(5) 3.4131 no 2_647
H(5) Br(2) 3.4310 no 2_657
H(5) C(8) 3.3722 no 2_657
H(5) H(4) 3.4131 no 2_657
H(5) H(10) 2.4307 no 2_657
H(5) H(15) 3.2815 no 2_657
H(5) H(19) 3.5452 no 2_657
H(6) C(17) 3.4552 no 1_556
H(6) H(12) 3.5349 no 1_455
H(6) H(15) 3.0208 no 2_657
H(6) H(17) 2.5500 no 1_556
H(6) H(19) 3.4868 no 2_657
H(7) Br(1) 3.1247 no 1_455
H(7) C(10) 3.4685 no 1_455
H(7) C(11) 3.1280 no 1_455
H(7) C(12) 3.0121 no 1_455
H(7) C(13) 3.2028 no 1_455
H(7) C(14) 3.5102 no 1_455
H(7) H(11) 3.5112 no 1_455
H(7) H(12) 3.3397 no 1_455
H(7) H(15) 3.2262 no 2_657
H(8) Br(1) 3.4085 no 1_455
H(8) Br(2) 3.3220 no 1_455
H(8) C(10) 3.2850 no 1_455
H(8) C(11) 3.1941 no 1_455
H(8) H(11) 3.0826 no 1_455
H(8) H(14) 2.9418 no 2_647
H(8) H(17) 3.5127 no 1_556
H(9) C(3) 3.3237 no 2_647
H(9) C(4) 3.3738 no 2_647
H(9) C(17) 2.9776 no 1_556
H(9) H(2) 3.2069 no 2_647
H(9) H(3) 3.2657 no 2_647
H(9) H(17) 2.4008 no 1_556
H(10) C(4) 3.1523 no 2_647
H(10) C(7) 3.3750 no 2_647
H(10) C(14) 3.4248 no 2_647
H(10) H(3) 3.0025 no 2_647
H(10) H(5) 2.4307 no 2_647
H(10) H(14) 2.5137 no 2_647
H(11) C(18) 3.0831 no 1_656
H(11) H(1) 3.5859 no 2_747
H(11) H(7) 3.5112 no 1_655
H(11) H(8) 3.0826 no 1_655
H(11) H(16) 2.7771 no 1_556
H(11) H(18) 2.4097 no 1_656
H(12) C(15) 3.3173 no 2_757
H(12) C(18) 3.4865 no 1_656
H(12) H(1) 2.8937 no 1_556
H(12) H(6) 3.5349 no 1_655
H(12) H(7) 3.3397 no 1_655
H(12) H(15) 2.7584 no 2_757
H(12) H(16) 3.3511 no 2_757
H(12) H(18) 2.6781 no 1_656
H(13) Br(1) 3.2143 no 2_757
H(13) C(15) 3.3811 no 2_757
H(13) C(19) 3.5917 no 2_657
H(13) H(15) 2.6873 no 2_757
H(13) H(16) 3.3213 no 2_757
H(13) H(19) 2.8338 no 2_657
H(14) C(8) 3.1555 no 2_657
H(14) H(8) 2.9418 no 2_657
H(14) H(10) 2.5137 no 2_657
H(14) H(19) 3.0879 no 2_657
H(15) C(7) 3.3618 no 2_647
H(15) C(12) 3.1474 no 2_747
H(15) C(13) 3.1087 no 2_747
H(15) H(2) 3.4918 no 2_646
H(15) H(5) 3.2815 no 2_647
H(15) H(6) 3.0208 no 2_647
H(15) H(7) 3.2262 no 2_647
H(15) H(12) 2.7584 no 2_747
H(15) H(13) 2.6873 no 2_747
H(16) C(10) 3.4597 no 1_554
H(16) C(11) 3.0680 no 1_554
H(16) H(2) 3.3664 no 2_646
H(16) H(11) 2.7771 no 1_554
H(16) H(12) 3.3511 no 2_747
H(16) H(13) 3.3213 no 2_747
H(17) C(7) 3.3957 no 1_554
H(17) C(8) 3.2614 no 1_554
H(17) C(9) 3.5916 no 1_554
H(17) C(10) 3.4257 no 1_554
H(17) H(2) 3.3684 no 2_646
H(17) H(6) 2.5500 no 1_554
H(17) H(8) 3.5127 no 1_554
H(17) H(9) 2.4008 no 1_554
H(18) C(11) 3.0794 no 1_454
H(18) C(12) 3.2066 no 1_454
H(18) H(2) 3.5361 no 2_646
H(18) H(11) 2.4097 no 1_454
H(18) H(12) 2.6781 no 1_454
H(19) Br(1) 3.3339 no 1_455
H(19) C(13) 3.2782 no 2_647
H(19) C(14) 3.4177 no 2_647
H(19) H(5) 3.5452 no 2_647
H(19) H(6) 3.4868 no 2_647
H(19) H(13) 2.8338 no 2_647
H(19) H(14) 3.0879 no 2_647

loop_
_geom_torsion_atom_site_label_1
_geom_torsion_atom_site_label_2
_geom_torsion_atom_site_label_3
_geom_torsion_atom_site_label_4
_geom_torsion
_geom_torsion_publ_flag
C(1) Fe(1) C(2) C(1) 0.0(3) no
C(1) Fe(1) C(2) C(3) -117.6(6) no
C(2) Fe(1) C(1) Br(1) -117.4(7) no
C(2) Fe(1) C(1) C(2) 0.0(4) no
C(2) Fe(1) C(1) C(5) 122.1(5) no
C(1) Fe(1) C(3) C(2) 38.8(3) no
C(1) Fe(1) C(3) C(4) -81.1(4) no
C(3) Fe(1) C(1) Br(1) -155.6(6) no
C(3) Fe(1) C(1) C(2) -38.2(3) no
C(3) Fe(1) C(1) C(5) 84.0(4) no
C(1) Fe(1) C(4) C(3) 81.1(3) no
C(1) Fe(1) C(4) C(5) -39.2(3) no
C(4) Fe(1) C(1) Br(1) 160.3(6) no
C(4) Fe(1) C(1) C(2) -82.2(3) no
C(4) Fe(1) C(1) C(5) 39.9(3) no
C(1) Fe(1) C(5) C(1) 0.0(3) no
C(1) Fe(1) C(5) C(4) 116.0(5) no
C(1) Fe(1) C(5) C(6) -120.3(6) no
C(5) Fe(1) C(1) Br(1) 120.4(6) no
C(5) Fe(1) C(1) C(2) -122.1(5) no
C(5) Fe(1) C(1) C(5) 0.0(3) no
C(1) Fe(1) C(15) C(16) -101.1(4) no
C(1) Fe(1) C(15) C(19) 137.8(4) no
C(15) Fe(1) C(1) Br(1) 23.8(6) no
C(15) Fe(1) C(1) C(2) 141.3(4) no
C(15) Fe(1) C(1) C(5) -96.6(4) no
C(1) Fe(1) C(16) C(15) 98.3(5) no
C(1) Fe(1) C(16) C(17) -145.3(4) no
C(16) Fe(1) C(1) Br(1) -21.2(7) no
C(16) Fe(1) C(1) C(2) 96.2(5) no
C(16) Fe(1) C(1) C(5) -141.7(5) no
C(1) Fe(1) C(17) C(16) 57.4(9) no
C(1) Fe(1) C(17) C(18) 177.7(3) no
C(17) Fe(1) C(1) Br(1) -56.0(9) no
C(17) Fe(1) C(1) C(2) 61.5(7) no
C(17) Fe(1) C(1) C(5) -176.4(6) no
C(1) Fe(1) C(19) C(15) -64.8(7) no
C(1) Fe(1) C(19) C(18) 178.7(3) no
C(19) Fe(1) C(1) Br(1) 61.1(8) no
C(19) Fe(1) C(1) C(2) 178.5(4) no
C(19) Fe(1) C(1) C(5) -59.4(6) no
C(2) Fe(1) C(3) C(2) 0.0(4) no
C(2) Fe(1) C(3) C(4) -120.0(6) no
C(3) Fe(1) C(2) C(1) 117.6(6) no
C(3) Fe(1) C(2) C(3) 0.0(4) no
C(2) Fe(1) C(4) C(3) 36.9(3) no
C(2) Fe(1) C(4) C(5) -83.4(3) no
C(4) Fe(1) C(2) C(1) 80.3(4) no
C(4) Fe(1) C(2) C(3) -37.3(3) no
C(2) Fe(1) C(5) C(1) -36.2(3) no
C(2) Fe(1) C(5) C(4) 79.8(3) no
C(2) Fe(1) C(5) C(6) -156.5(6) no
C(5) Fe(1) C(2) C(1) 35.9(3) no
C(5) Fe(1) C(2) C(3) -81.7(4) no
C(2) Fe(1) C(15) C(16) -61.1(7) no
C(2) Fe(1) C(15) C(19) 177.8(4) no
C(15) Fe(1) C(2) C(1) -64.2(7) no
C(15) Fe(1) C(2) C(3) 178.3(5) no
C(2) Fe(1) C(16) C(15) 142.9(4) no
C(2) Fe(1) C(16) C(17) -100.6(5) no
C(16) Fe(1) C(2) C(1) -102.5(5) no
C(16) Fe(1) C(2) C(3) 139.9(5) no
C(2) Fe(1) C(17) C(16) 96.3(6) no
C(2) Fe(1) C(17) C(18) -143.4(4) no
C(17) Fe(1) C(2) C(1) -143.8(5) no
C(17) Fe(1) C(2) C(3) 98.6(5) no
C(2) Fe(1) C(18) C(17) 60.7(7) no
C(2) Fe(1) C(18) C(19) 178.5(4) no
C(18) Fe(1) C(2) C(1) 178.7(6) no
C(18) Fe(1) C(2) C(3) 61.1(7) no
C(3) Fe(1) C(4) C(3) 0.0(3) no
C(3) Fe(1) C(4) C(5) -120.3(5) no
C(4) Fe(1) C(3) C(2) 120.0(5) no
C(4) Fe(1) C(3) C(4) 0.0(3) no
C(3) Fe(1) C(5) C(1) -79.1(3) no
C(3) Fe(1) C(5) C(4) 36.9(3) no
C(3) Fe(1) C(5) C(6) 160.6(6) no
C(5) Fe(1) C(3) C(2) 82.5(4) no
C(5) Fe(1) C(3) C(4) -37.5(3) no
C(3) Fe(1) C(16) C(15) -178.5(3) no
C(3) Fe(1) C(16) C(17) -62.1(8) no
C(16) Fe(1) C(3) C(2) -63.6(7) no
C(16) Fe(1) C(3) C(4) 176.4(5) no
C(3) Fe(1) C(17) C(16) 140.2(5) no
C(3) Fe(1) C(17) C(18) -99.5(5) no
C(17) Fe(1) C(3) C(2) -99.9(5) no
C(17) Fe(1) C(3) C(4) 140.1(5) no
C(3) Fe(1) C(18) C(17) 98.7(5) no
C(3) Fe(1) C(18) C(19) -143.5(4) no
C(18) Fe(1) C(3) C(2) -143.3(5) no
C(18) Fe(1) C(3) C(4) 96.7(5) no
C(3) Fe(1) C(19) C(15) 178.2(4) no
C(3) Fe(1) C(19) C(18) 61.6(7) no
C(19) Fe(1) C(3) C(2) 177.9(5) no
C(19) Fe(1) C(3) C(4) 57.9(7) no
C(4) Fe(1) C(5) C(1) -116.0(5) no
C(4) Fe(1) C(5) C(4) 0.0(3) no
C(4) Fe(1) C(5) C(6) 123.7(7) no
C(5) Fe(1) C(4) C(3) 120.3(5) no
C(5) Fe(1) C(4) C(5) 0.0(3) no
C(4) Fe(1) C(15) C(16) 176.3(3) no
C(4) Fe(1) C(15) C(19) 55.2(7) no
C(15) Fe(1) C(4) C(3) -178.4(4) no
C(15) Fe(1) C(4) C(5) 61.3(6) no
C(4) Fe(1) C(17) C(16) -179.9(3) no
C(4) Fe(1) C(17) C(18) -59.6(8) no
C(17) Fe(1) C(4) C(3) -64.8(7) no
C(17) Fe(1) C(4) C(5) 174.9(6) no
C(4) Fe(1) C(18) C(17) 142.8(4) no
C(4) Fe(1) C(18) C(19) -99.4(4) no
C(18) Fe(1) C(4) C(3) -101.3(4) no
C(18) Fe(1) C(4) C(5) 138.4(4) no
C(4) Fe(1) C(19) C(15) -145.3(4) no
C(4) Fe(1) C(19) C(18) 98.2(4) no
C(19) Fe(1) C(4) C(3) -145.4(4) no
C(19) Fe(1) C(4) C(5) 94.3(4) no
C(5) Fe(1) C(15) C(16) -145.1(3) no
C(5) Fe(1) C(15) C(19) 93.8(4) no
C(15) Fe(1) C(5) C(1) 101.3(4) no
C(15) Fe(1) C(5) C(4) -142.7(4) no
C(15) Fe(1) C(5) C(6) -19.0(6) no
C(5) Fe(1) C(16) C(15) 58.2(8) no
C(5) Fe(1) C(16) C(17) 174.6(3) no
C(16) Fe(1) C(5) C(1) 64.4(7) no
C(16) Fe(1) C(5) C(4) -179.6(6) no
C(16) Fe(1) C(5) C(6) -55.8(9) no
C(5) Fe(1) C(18) C(17) -176.7(3) no
C(5) Fe(1) C(18) C(19) -58.8(7) no
C(18) Fe(1) C(5) C(1) 178.0(5) no
C(18) Fe(1) C(5) C(4) -66.0(6) no
C(18) Fe(1) C(5) C(6) 57.7(7) no
C(5) Fe(1) C(19) C(15) -101.1(5) no
C(5) Fe(1) C(19) C(18) 142.3(4) no
C(19) Fe(1) C(5) C(1) 141.7(3) no
C(19) Fe(1) C(5) C(4) -102.3(4) no
C(19) Fe(1) C(5) C(6) 21.4(6) no
C(15) Fe(1) C(16) C(15) 0.0(4) no
C(15) Fe(1) C(16) C(17) 116.4(8) no
C(16) Fe(1) C(15) C(16) 0.0(5) no
C(16) Fe(1) C(15) C(19) -121.1(8) no
C(15) Fe(1) C(17) C(16) -40.2(5) no
C(15) Fe(1) C(17) C(18) 80.1(6) no
C(17) Fe(1) C(15) C(16) 37.2(5) no
C(17) Fe(1) C(15) C(19) -83.8(6) no
C(15) Fe(1) C(18) C(17) -80.7(5) no
C(15) Fe(1) C(18) C(19) 37.1(4) no
C(18) Fe(1) C(15) C(16) 81.1(5) no
C(18) Fe(1) C(15) C(19) -40.0(5) no
C(15) Fe(1) C(19) C(15) 0.0(5) no
C(15) Fe(1) C(19) C(18) -116.6(8) no
C(19) Fe(1) C(15) C(16) 121.1(8) no
C(19) Fe(1) C(15) C(19) 0.0(5) no
C(16) Fe(1) C(17) C(16) 0.0(6) no
C(16) Fe(1) C(17) C(18) 120.3(10) no
C(17) Fe(1) C(16) C(15) -116.4(10) no
C(17) Fe(1) C(16) C(17) 0.0(6) no
C(16) Fe(1) C(18) C(17) -35.5(5) no
C(16) Fe(1) C(18) C(19) 82.3(6) no
C(18) Fe(1) C(16) C(15) -79.3(6) no
C(18) Fe(1) C(16) C(17) 37.1(5) no
C(16) Fe(1) C(19) C(15) 37.5(5) no
C(16) Fe(1) C(19) C(18) -79.0(5) no
C(19) Fe(1) C(16) C(15) -34.7(4) no
C(19) Fe(1) C(16) C(17) 81.7(6) no
C(17) Fe(1) C(18) C(17) 0.0(6) no
C(17) Fe(1) C(18) C(19) 117.8(8) no
C(18) Fe(1) C(17) C(16) -120.3(9) no
C(18) Fe(1) C(17) C(18) 0.0(5) no
C(17) Fe(1) C(19) C(15) 78.8(6) no
C(17) Fe(1) C(19) C(18) -37.8(5) no
C(19) Fe(1) C(17) C(16) -81.6(6) no
C(19) Fe(1) C(17) C(18) 38.8(5) no
C(18) Fe(1) C(19) C(15) 116.6(8) no
C(18) Fe(1) C(19) C(18) 0.0(5) no
C(19) Fe(1) C(18) C(17) -117.8(8) no
C(19) Fe(1) C(18) C(19) 0.0(5) no
C(7) N(1) C(6) C(5) -79.1(6) no
C(7) N(1) C(6) C(9) 48.6(7) no
C(8) N(1) C(6) C(5) 152.4(5) no
C(8) N(1) C(6) C(9) -79.9(6) no
Br(1) C(1) C(2) Fe(1) 121.8(5) no
Br(1) C(1) C(2) C(3) -177.4(4) no
Br(1) C(1) C(5) Fe(1) -122.5(5) no
Br(1) C(1) C(5) C(4) 178.7(4) no
Br(1) C(1) C(5) C(6) -4.7(9) no
Fe(1) C(1) C(2) Fe(1) 0.00(3) no
Fe(1) C(1) C(2) C(3) 60.8(4) no
Fe(1) C(1) C(5) Fe(1) 0.00(4) no
Fe(1) C(1) C(5) C(4) -58.8(4) no
Fe(1) C(1) C(5) C(6) 117.8(6) no
C(2) C(1) C(5) Fe(1) 59.1(5) no
C(2) C(1) C(5) C(4) 0.3(7) no
C(2) C(1) C(5) C(6) 176.9(6) no
C(5) C(1) C(2) Fe(1) -59.7(5) no
C(5) C(1) C(2) C(3) 1.1(8) no
Fe(1) C(2) C(3) Fe(1) 0.00(3) no
Fe(1) C(2) C(3) C(4) 57.7(4) no
C(1) C(2) C(3) Fe(1) -59.7(5) no
C(1) C(2) C(3) C(4) -2.0(7) no
Fe(1) C(3) C(4) Fe(1) 0.00(3) no
Fe(1) C(3) C(4) C(5) 60.6(4) no
C(2) C(3) C(4) Fe(1) -58.3(5) no
C(2) C(3) C(4) C(5) 2.3(7) no
Fe(1) C(4) C(5) Fe(1) 0.00(3) no
Fe(1) C(4) C(5) C(1) 59.0(4) no
Fe(1) C(4) C(5) C(6) -117.4(6) no
C(3) C(4) C(5) Fe(1) -60.6(5) no
C(3) C(4) C(5) C(1) -1.6(7) no
C(3) C(4) C(5) C(6) -178.0(6) no
Fe(1) C(5) C(6) N(1) -84.2(6) no
Fe(1) C(5) C(6) C(9) 148.2(4) no
C(1) C(5) C(6) N(1) -171.3(6) no
C(1) C(5) C(6) C(9) 61.0(8) no
C(4) C(5) C(6) N(1) 4.3(9) no
C(4) C(5) C(6) C(9) -123.3(7) no
N(1) C(6) C(9) C(10) 97.1(7) no
N(1) C(6) C(9) C(14) -83.4(7) no
C(5) C(6) C(9) C(10) -136.3(6) no
C(5) C(6) C(9) C(14) 43.3(8) no
C(6) C(9) C(10) Br(2) 5.8(10) no
C(6) C(9) C(10) C(11) -178.3(6) no
C(6) C(9) C(14) C(13) 177.0(6) no
C(10) C(9) C(14) C(13) -3.4(10) no
C(14) C(9) C(10) Br(2) -173.7(6) no
C(14) C(9) C(10) C(11) 2.2(10) no
Br(2) C(10) C(11) C(12) 176.6(5) no
C(9) C(10) C(11) C(12) 0.5(11) no
C(10) C(11) C(12) C(13) -2.0(11) no
C(11) C(12) C(13) C(14) 0.7(11) no
C(12) C(13) C(14) C(9) 2.0(11) no
Fe(1) C(15) C(16) Fe(1) 0.00(3) no
Fe(1) C(15) C(16) C(17) -61.4(7) no
Fe(1) C(15) C(19) Fe(1) 0.00(3) no
Fe(1) C(15) C(19) C(18) 59.7(5) no
C(16) C(15) C(19) Fe(1) -58.4(7) no
C(16) C(15) C(19) C(18) 1.3(10) no
C(19) C(15) C(16) Fe(1) 59.7(7) no
C(19) C(15) C(16) C(17) -1.7(11) no
Fe(1) C(16) C(17) Fe(1) 0.00(3) no
Fe(1) C(16) C(17) C(18) -59.8(8) no
C(15) C(16) C(17) Fe(1) 61.2(8) no
C(15) C(16) C(17) C(18) 1.4(13) no
Fe(1) C(17) C(18) Fe(1) 0.00(4) no
Fe(1) C(17) C(18) C(19) -61.5(6) no
C(16) C(17) C(18) Fe(1) 60.9(10) no
C(16) C(17) C(18) C(19) -0.7(14) no
Fe(1) C(18) C(19) Fe(1) 0.00(3) no
Fe(1) C(18) C(19) C(15) -61.4(6) no
C(17) C(18) C(19) Fe(1) 61.0(8) no
C(17) C(18) C(19) C(15) -0.4(11) no
